data_4344029
loop_
_publ_author_name
'Yadav, Munendra'
'Mondal, Abhishake'
'Mereacre, Valeriu'
'Jana, Salil Kumar'
'Powell, Annie K.'
'Roesky, Peter W.'

_publ_contact_author
;
      Prof. Dr. Peter W. Roesky
      Karlsruher Institut fuer Technologie (KIT)
      Institut fuer Anorganische Chemie
      Lehrstuhl fuer Anorganische Funktionsmaterialien
      Engesserstr. 15, Geb. 30.45
      76131 Karlsruhe 
      Bundesrepublik Deutschland
;
_publ_section_title
;
 Tetranuclear and Pentanuclear Compounds of the Rare-Earth Metals:
 Synthesis and Magnetism.
;
_journal_issue 16
_journal_name_full 'Inorganic chemistry'
_journal_page_first 7846
_journal_page_last 7856
_journal_paper_doi 10.1021/acs.inorgchem.5b00899
_journal_volume 54
_journal_year 2015
_chemical_formula_moiety 'C72 H87 Dy4 N4 O19, 3(C2 H6 O), 2(C H4 O), N O3'
_chemical_formula_sum 'C80 H113 Dy4 N5 O27'
_chemical_formula_weight 2225.76
_chemical_name_systematic
;
 ?
;
_space_group_crystal_system orthorhombic
_space_group_IT_number 33
_space_group_name_Hall 'P 2c -2n'
_space_group_name_H-M_alt 'P n a 21'
_symmetry_space_group_name_Hall 'P 2c -2n'
_symmetry_space_group_name_H-M 'P n a 21'
_atom_sites_solution_hydrogens mixed
_audit_creation_method SHELXL-2013
_cell_angle_alpha 90
_cell_angle_beta 90
_cell_angle_gamma 90
_cell_formula_units_Z 4
_cell_length_a 31.154(6)
_cell_length_b 11.549(2)
_cell_length_c 24.197(5)
_cell_measurement_reflns_used 40597
_cell_measurement_temperature 100(2)
_cell_measurement_theta_max 29.40
_cell_measurement_theta_min 1.95
_cell_volume 8706(3)
_computing_cell_refinement 'STOE X-AREA, PLATON (A.L.Spek, 2005)'
_computing_data_collection 'STOE X-AREA'
_computing_data_reduction 'STOE X-RED, PLATON (A.L.Spek, 2005)'
_computing_molecular_graphics 'Diamond 2.1e'
_computing_publication_material 'X-STEP32, Microsoft Word'
_computing_structure_refinement 'SHELXL-97 (Sheldrick, 1997)'
_computing_structure_solution 'SHELXS-97 (Sheldrick, 1997)'
_diffrn_ambient_temperature 100(2)
_diffrn_measured_fraction_theta_full 0.996
_diffrn_measured_fraction_theta_max 0.987
_diffrn_measurement_device_type 'STOE IPDS 2T'
_diffrn_measurement_method 'area detector'
_diffrn_radiation_type MoK\a
_diffrn_radiation_wavelength 0.71073
_diffrn_reflns_av_R_equivalents 0.0843
_diffrn_reflns_av_unetI/netI 0.0873
_diffrn_reflns_laue_measured_fraction_full 0.996
_diffrn_reflns_laue_measured_fraction_max 0.987
_diffrn_reflns_limit_h_max 38
_diffrn_reflns_limit_h_min -38
_diffrn_reflns_limit_k_max 14
_diffrn_reflns_limit_k_min -14
_diffrn_reflns_limit_l_max 28
_diffrn_reflns_limit_l_min -29
_diffrn_reflns_number 44012
_diffrn_reflns_point_group_measured_fraction_full 0.864
_diffrn_reflns_point_group_measured_fraction_max 0.851
_diffrn_reflns_theta_full 25.242
_diffrn_reflns_theta_max 26.113
_diffrn_reflns_theta_min 1.683
_exptl_absorpt_coefficient_mu 3.472
_exptl_absorpt_correction_T_max 0.7279
_exptl_absorpt_correction_T_min 0.4336
_exptl_absorpt_correction_type integration
_exptl_absorpt_process_details numerical
_exptl_crystal_colour yellow
_exptl_crystal_density_diffrn 1.696
_exptl_crystal_description plate
_exptl_crystal_F_000 4416
_exptl_crystal_size_max 0.244
_exptl_crystal_size_mid 0.167
_exptl_crystal_size_min 0.052
_refine_diff_density_max 1.652
_refine_diff_density_min -1.899
_refine_diff_density_rms 0.257
_refine_ls_abs_structure_details
;
 Flack x determined using 3406 quotients [(I+)-(I-)]/[(I+)+(I-)]
 (Parsons and Flack (2004), Acta Cryst. A60, s61).
;
_refine_ls_abs_structure_Flack -0.014(19)
_refine_ls_extinction_method none
_refine_ls_goodness_of_fit_ref 0.979
_refine_ls_hydrogen_treatment mixed
_refine_ls_matrix_type full
_refine_ls_number_parameters 979
_refine_ls_number_reflns 14746
_refine_ls_number_restraints 10
_refine_ls_restrained_S_all 0.979
_refine_ls_R_factor_all 0.0791
_refine_ls_R_factor_gt 0.0555
_refine_ls_shift/su_max 0.001
_refine_ls_shift/su_mean 0.000
_refine_ls_structure_factor_coef Fsqd
_refine_ls_weighting_details
;
 w=1/[\s^2^(Fo^2^)+(0.0816P)^2^]
 where P=(Fo^2^+2Fc^2^)/3
;
_refine_ls_weighting_scheme calc
_refine_ls_wR_factor_gt 0.1282
_refine_ls_wR_factor_ref 0.1419
_reflns_Friedel_coverage 0.683
_reflns_friedel_fraction_full 0.724
_reflns_friedel_fraction_max 0.709
_reflns_number_gt 11260
_reflns_number_total 14746
_reflns_threshold_expression 'I > 2\s(I)'
_cod_data_source_file ic5b00899_si_004.cif
_cod_data_source_block 3
_cod_depositor_comments 'Adding full bibliography for 4344028--4344031.cif.'
_cod_database_code 4344029
_shelx_space_group_comment
;
The symmetry employed for this shelxl refinement is uniquely defined
by the following loop, which should always be used as a source of
symmetry information in preference to the above space-group names.
They are only intended as comments.
;
_shelxl_version_number 2013-2

loop_
_space_group_symop_operation_xyz
'x, y, z'
'-x, -y, z+1/2'
'-x+1/2, y+1/2, z+1/2'
'x+1/2, -y+1/2, z'

loop_
_atom_site_label
_atom_site_type_symbol
_atom_site_fract_x
_atom_site_fract_y
_atom_site_fract_z
_atom_site_U_iso_or_equiv
_atom_site_adp_type
_atom_site_occupancy
_atom_site_site_symmetry_order
_atom_site_calc_flag
_atom_site_refinement_flags_posn
_atom_site_refinement_flags_adp
_atom_site_refinement_flags_occupancy
_atom_site_disorder_assembly
_atom_site_disorder_group
Dy1 Dy 0.27876(3) 0.70599(6) 0.25007(3) 0.03823(18) Uani 1 1 d D . . . .
Dy2 Dy 0.36654(3) 0.79732(7) 0.16820(3) 0.04092(19) Uani 1 1 d . . . . .
Dy3 Dy 0.27767(3) 0.76546(6) 0.05575(3) 0.03915(18) Uani 1 1 d D . . . .
Dy4 Dy 0.20193(3) 0.87111(7) 0.15212(3) 0.03844(18) Uani 1 1 d D . . . .
O1 O 0.2823(3) 0.8028(10) 0.1590(4) 0.040(3) Uani 1 1 d . . . . .
O2 O 0.3322(4) 0.8474(10) 0.2499(5) 0.042(3) Uani 1 1 d . . . . .
O3 O 0.2125(4) 0.7874(10) 0.2373(4) 0.038(3) Uani 1 1 d . . . . .
O4 O 0.2107(4) 0.7183(11) 0.0919(5) 0.043(3) Uani 1 1 d . . . . .
O5 O 0.2432(4) 0.9367(9) 0.0782(5) 0.041(3) Uani 1 1 d . . . . .
O6 O 0.3505(4) 0.7733(10) 0.0766(5) 0.040(3) Uani 1 1 d . . . . .
O7 O 0.3397(4) 0.6306(10) 0.2095(5) 0.041(3) Uani 1 1 d . . . . .
O8 O 0.2528(4) 0.5510(10) 0.1946(5) 0.044(3) Uani 1 1 d . . . . .
O9 O 0.2375(4) 0.5924(10) 0.3064(5) 0.044(3) Uani 1 1 d . . . . .
O10 O 0.4273(4) 0.8840(11) 0.1328(5) 0.048(3) Uani 1 1 d . . . . .
O11 O 0.3484(4) 0.9891(10) 0.1529(5) 0.044(3) Uani 1 1 d . . . . .
O12 O 0.3086(4) 0.6651(10) -0.0159(5) 0.042(3) Uani 1 1 d . . . . .
O13 O 0.2345(4) 0.7962(11) -0.0208(5) 0.048(3) Uani 1 1 d . . . . .
O14 O 0.1524(4) 0.9760(10) 0.1990(5) 0.040(3) Uani 1 1 d . . . . .
O15 O 0.2388(4) 1.0221(11) 0.1906(5) 0.044(3) Uani 1 1 d . . . . .
O16 O 0.3225(4) 0.6516(11) 0.3283(5) 0.046(3) Uani 1 1 d D . . . .
H16 H 0.347(3) 0.620(19) 0.3251(13) 0.070 Uiso 1 1 d D U . . .
O17 O 0.2855(4) 0.5746(12) 0.0917(5) 0.054(3) Uani 1 1 d D . . . .
H17 H 0.269(5) 0.556(6) 0.118(6) 0.081 Uiso 1 1 d D U . . .
O18 O 0.1468(4) 0.9240(13) 0.0901(5) 0.051(3) Uani 1 1 d D . . . .
H18 H 0.126(4) 0.965(17) 0.102(2) 0.076 Uiso 1 1 d D U . . .
O19 O 0.4217(4) 0.7653(12) 0.2329(6) 0.051(3) Uani 1 1 d . . . . .
H19A H 0.4522 0.7560 0.2188 0.076 Uiso 1 1 d R U . . .
H19B H 0.4268 0.8273 0.2633 0.076 Uiso 1 1 d R U . . .
N1 N 0.2673(5) 0.8670(13) 0.3198(6) 0.043(3) Uani 1 1 d . . . . .
N2 N 0.1504(5) 0.7076(11) 0.1685(7) 0.044(3) Uani 1 1 d . . . . .
N3 N 0.3122(5) 0.9399(13) 0.0119(6) 0.040(3) Uani 1 1 d . . . . .
N4 N 0.3990(5) 0.6139(13) 0.1323(7) 0.048(4) Uani 1 1 d . . . . .
C1 C 0.3374(6) 0.9235(14) 0.2917(7) 0.041(4) Uani 1 1 d . . . . .
C2 C 0.3731(7) 0.9941(16) 0.2955(8) 0.050(4) Uani 1 1 d . . . . .
H2 H 0.3949 0.9899 0.2680 0.060 Uiso 1 1 calc R U . . .
C3 C 0.3774(6) 1.0702(15) 0.3386(8) 0.048(4) Uani 1 1 d . . . . .
H3 H 0.4020 1.1184 0.3409 0.058 Uiso 1 1 calc R U . . .
C4 C 0.3455(7) 1.0773(17) 0.3794(8) 0.054(5) Uani 1 1 d . . . . .
H4 H 0.3490 1.1280 0.4100 0.064 Uiso 1 1 calc R U . . .
C5 C 0.3094(6) 1.0108(16) 0.3748(7) 0.047(4) Uani 1 1 d . . . . .
H5 H 0.2879 1.0163 0.4024 0.057 Uiso 1 1 calc R U . . .
C6 C 0.3035(6) 0.9359(16) 0.3312(6) 0.041(4) Uani 1 1 d . . . . .
C7 C 0.2307(6) 0.8895(15) 0.3430(7) 0.042(4) Uani 1 1 d . . . . .
H7 H 0.2306 0.9476 0.3708 0.051 Uiso 1 1 calc R U . . .
C8 C 0.1900(6) 0.8351(14) 0.3307(7) 0.041(4) Uani 1 1 d . . . . .
C9 C 0.1580(6) 0.8357(15) 0.3699(7) 0.045(4) Uani 1 1 d . . . . .
H9 H 0.1640 0.8685 0.4050 0.055 Uiso 1 1 calc R U . . .
C10 C 0.1178(7) 0.7912(15) 0.3607(7) 0.048(4) Uani 1 1 d . . . . .
C11 C 0.0808(7) 0.7915(19) 0.4041(9) 0.059(5) Uani 1 1 d . . . . .
C12 C 0.0958(9) 0.835(3) 0.4599(10) 0.086(9) Uani 1 1 d . . . . .
H12A H 0.1040 0.9170 0.4567 0.129 Uiso 1 1 calc R U . . .
H12B H 0.1205 0.7899 0.4722 0.129 Uiso 1 1 calc R U . . .
H12C H 0.0724 0.8277 0.4868 0.129 Uiso 1 1 calc R U . . .
C13 C 0.0657(8) 0.671(2) 0.4135(9) 0.064(5) Uani 1 1 d . . . . .
H13A H 0.0891 0.6246 0.4294 0.095 Uiso 1 1 calc R U . . .
H13B H 0.0567 0.6365 0.3783 0.095 Uiso 1 1 calc R U . . .
H13C H 0.0413 0.6715 0.4391 0.095 Uiso 1 1 calc R U . . .
C14A C 0.0394(15) 0.848(5) 0.378(2) 0.063(11) Uiso 0.5 1 d . . P A 1
H14A H 0.0309 0.8048 0.3452 0.094 Uiso 0.5 1 calc R U P A 1
H14B H 0.0456 0.9286 0.3680 0.094 Uiso 0.5 1 calc R U P A 1
H14C H 0.0161 0.8465 0.4053 0.094 Uiso 0.5 1 calc R U P A 1
C14B C 0.0543(12) 0.890(3) 0.3903(15) 0.041(8) Uiso 0.5 1 d . . P A 2
H14D H 0.0435 0.8819 0.3525 0.062 Uiso 0.5 1 calc R U P A 2
H14E H 0.0713 0.9613 0.3932 0.062 Uiso 0.5 1 calc R U P A 2
H14F H 0.0300 0.8944 0.4160 0.062 Uiso 0.5 1 calc R U P A 2
C15 C 0.1097(7) 0.7409(16) 0.3081(7) 0.046(4) Uani 1 1 d . . . . .
H15 H 0.0829 0.7049 0.3010 0.056 Uiso 1 1 calc R U . . .
C16 C 0.1411(6) 0.7441(13) 0.2664(7) 0.040(4) Uani 1 1 d . . . . .
C17 C 0.1815(5) 0.7879(15) 0.2765(7) 0.040(4) Uani 1 1 d . . . . .
C18 C 0.1311(6) 0.6852(15) 0.2142(8) 0.043(4) Uani 1 1 d . . . . .
H18A H 0.1092 0.6278 0.2142 0.052 Uiso 1 1 calc R U . . .
C19 C 0.1440(6) 0.6405(15) 0.1211(7) 0.040(4) Uani 1 1 d . . . . .
C20 C 0.1087(6) 0.5698(18) 0.1105(8) 0.051(5) Uani 1 1 d . . . . .
H20 H 0.0856 0.5657 0.1359 0.061 Uiso 1 1 calc R U . . .
C21 C 0.1079(7) 0.5069(16) 0.0632(9) 0.058(5) Uani 1 1 d . . . . .
H21 H 0.0838 0.4589 0.0563 0.070 Uiso 1 1 calc R U . . .
C22 C 0.1407(6) 0.5093(17) 0.0245(8) 0.051(4) Uani 1 1 d . . . . .
H22 H 0.1390 0.4638 -0.0082 0.061 Uiso 1 1 calc R U . . .
C23 C 0.1754(6) 0.5786(17) 0.0344(7) 0.045(4) Uani 1 1 d . . . . .
H23 H 0.1984 0.5801 0.0087 0.054 Uiso 1 1 calc R U . . .
C24 C 0.1773(5) 0.6483(14) 0.0825(7) 0.037(4) Uani 1 1 d . . . . .
C25 C 0.2484(6) 1.0314(14) 0.0478(6) 0.042(4) Uani 1 1 d . . . . .
C26 C 0.2219(6) 1.1293(15) 0.0528(8) 0.050(4) Uani 1 1 d . . . . .
H26 H 0.1988 1.1269 0.0784 0.060 Uiso 1 1 calc R U . . .
C27 C 0.2280(7) 1.2280(17) 0.0224(8) 0.053(5) Uani 1 1 d . . . . .
H27 H 0.2094 1.2926 0.0268 0.063 Uiso 1 1 calc R U . . .
C28 C 0.2617(7) 1.2317(17) -0.0148(8) 0.054(5) Uani 1 1 d . . . . .
H28 H 0.2659 1.2990 -0.0368 0.065 Uiso 1 1 calc R U . . .
C29 C 0.2892(7) 1.1395(16) -0.0204(7) 0.050(4) Uani 1 1 d . . . . .
H29 H 0.3125 1.1434 -0.0457 0.060 Uiso 1 1 calc R U . . .
C30 C 0.2827(6) 1.0411(16) 0.0107(7) 0.043(4) Uani 1 1 d . . . . .
C31 C 0.3494(6) 0.9465(15) -0.0081(7) 0.044(4) Uani 1 1 d . . . . .
H31 H 0.3573 1.0165 -0.0259 0.053 Uiso 1 1 calc R U . . .
C32 C 0.3814(6) 0.8531(16) -0.0056(8) 0.045(4) Uani 1 1 d . . . . .
C33 C 0.4150(7) 0.8545(17) -0.0432(8) 0.052(5) Uani 1 1 d . . . . .
H33 H 0.4154 0.9125 -0.0710 0.063 Uiso 1 1 calc R U . . .
C34 C 0.4486(7) 0.773(2) -0.0414(10) 0.062(5) Uani 1 1 d . . . . .
C35 C 0.4844(9) 0.775(2) -0.0845(13) 0.079(8) Uani 1 1 d . . . . .
C36A C 0.480(3) 0.877(10) -0.126(4) 0.15(3) Uiso 0.5 1 d . . P B 1
H36A H 0.4835 0.9507 -0.1062 0.230 Uiso 0.5 1 calc R U P B 1
H36B H 0.4521 0.8744 -0.1439 0.230 Uiso 0.5 1 calc R U P B 1
H36C H 0.5028 0.8709 -0.1541 0.230 Uiso 0.5 1 calc R U P B 1
C36B C 0.5043(14) 0.887(4) -0.0858(19) 0.063(11) Uiso 0.5 1 d . . P B 2
H36D H 0.5168 0.9041 -0.0496 0.095 Uiso 0.5 1 calc R U P B 2
H36E H 0.4827 0.9457 -0.0948 0.095 Uiso 0.5 1 calc R U P B 2
H36F H 0.5269 0.8877 -0.1140 0.095 Uiso 0.5 1 calc R U P B 2
C37A C 0.5260(19) 0.778(6) -0.056(3) 0.089(16) Uiso 0.5 1 d . . P B 1
H37A H 0.5285 0.7094 -0.0317 0.134 Uiso 0.5 1 calc R U P B 1
H37B H 0.5278 0.8480 -0.0331 0.134 Uiso 0.5 1 calc R U P B 1
H37C H 0.5493 0.7773 -0.0828 0.134 Uiso 0.5 1 calc R U P B 1
C37B C 0.5177(14) 0.673(4) -0.0735(19) 0.062(10) Uiso 0.5 1 d . . P B 2
H37D H 0.5027 0.5985 -0.0745 0.093 Uiso 0.5 1 calc R U P B 2
H37E H 0.5311 0.6836 -0.0372 0.093 Uiso 0.5 1 calc R U P B 2
H37F H 0.5400 0.6741 -0.1022 0.093 Uiso 0.5 1 calc R U P B 2
C38A C 0.484(2) 0.682(7) -0.120(3) 0.105(19) Uiso 0.5 1 d . . P B 1
H38A H 0.4560 0.6781 -0.1385 0.158 Uiso 0.5 1 calc R U P B 1
H38B H 0.4892 0.6107 -0.0997 0.158 Uiso 0.5 1 calc R U P B 1
H38C H 0.5065 0.6926 -0.1482 0.158 Uiso 0.5 1 calc R U P B 1
C38B C 0.4639(13) 0.753(4) -0.1400(16) 0.052(9) Uiso 0.5 1 d . . P B 2
H38D H 0.4427 0.8141 -0.1475 0.078 Uiso 0.5 1 calc R U P B 2
H38E H 0.4496 0.6778 -0.1398 0.078 Uiso 0.5 1 calc R U P B 2
H38F H 0.4860 0.7545 -0.1688 0.078 Uiso 0.5 1 calc R U P B 2
C39 C 0.4457(7) 0.689(2) -0.0013(9) 0.058(5) Uani 1 1 d . . . . .
H39 H 0.4660 0.6280 -0.0020 0.069 Uiso 1 1 calc R U . . .
C40 C 0.4147(6) 0.6893(16) 0.0407(8) 0.047(4) Uani 1 1 d . . . . .
C41 C 0.3809(5) 0.7719(14) 0.0378(7) 0.039(4) Uani 1 1 d . . . . .
C42 C 0.4155(6) 0.6005(18) 0.0825(9) 0.055(5) Uani 1 1 d . . . . .
H42 H 0.4286 0.5285 0.0737 0.066 Uiso 1 1 calc R U . . .
C43 C 0.3956(5) 0.5203(14) 0.1688(8) 0.044(4) Uani 1 1 d . . . . .
C44 C 0.4200(6) 0.4186(18) 0.1687(9) 0.059(5) Uani 1 1 d . . . . .
H44 H 0.4433 0.4114 0.1436 0.070 Uiso 1 1 calc R U . . .
C45 C 0.4112(7) 0.331(2) 0.2033(10) 0.064(6) Uani 1 1 d . . . . .
H45 H 0.4284 0.2628 0.2024 0.077 Uiso 1 1 calc R U . . .
C46 C 0.3773(7) 0.3380(16) 0.2404(9) 0.055(5) Uani 1 1 d . . . . .
H46 H 0.3714 0.2760 0.2651 0.066 Uiso 1 1 calc R U . . .
C47 C 0.3527(6) 0.4356(14) 0.2408(8) 0.046(4) Uani 1 1 d . . . . .
H47 H 0.3289 0.4399 0.2652 0.055 Uiso 1 1 calc R U . . .
C48 C 0.3615(7) 0.5291(16) 0.2064(8) 0.051(5) Uani 1 1 d . . . . .
C49 C 0.2158(6) 0.3952(18) 0.1544(8) 0.052(4) Uani 1 1 d . . . . .
H49A H 0.2416 0.3490 0.1471 0.078 Uiso 1 1 calc R U . . .
H49B H 0.2085 0.4403 0.1215 0.078 Uiso 1 1 calc R U . . .
H49C H 0.1919 0.3436 0.1638 0.078 Uiso 1 1 calc R U . . .
C50 C 0.2240(6) 0.4743(15) 0.2010(7) 0.045(4) Uani 1 1 d . . . . .
C51 C 0.2007(6) 0.4601(15) 0.2503(7) 0.047(4) Uani 1 1 d . . . . .
H51 H 0.1783 0.4044 0.2497 0.057 Uiso 1 1 calc R U . . .
C52 C 0.2070(6) 0.5190(14) 0.3001(7) 0.039(4) Uani 1 1 d . . . . .
C53 C 0.1786(6) 0.4958(16) 0.3483(7) 0.050(4) Uani 1 1 d . . . . .
H53A H 0.1714 0.5689 0.3666 0.076 Uiso 1 1 calc R U . . .
H53B H 0.1934 0.4448 0.3745 0.076 Uiso 1 1 calc R U . . .
H53C H 0.1522 0.4581 0.3356 0.076 Uiso 1 1 calc R U . . .
C54 C 0.4763(7) 0.987(2) 0.0775(10) 0.067(6) Uani 1 1 d . . . . .
H54A H 0.4788 0.9249 0.0501 0.100 Uiso 1 1 calc R U . . .
H54B H 0.4992 0.9796 0.1049 0.100 Uiso 1 1 calc R U . . .
H54C H 0.4787 1.0623 0.0589 0.100 Uiso 1 1 calc R U . . .
C55 C 0.4334(6) 0.9792(17) 0.1057(7) 0.047(4) Uani 1 1 d . . . . .
C56 C 0.4052(7) 1.0681(15) 0.1000(7) 0.050(4) Uani 1 1 d . . . . .
H56 H 0.4139 1.1332 0.0787 0.060 Uiso 1 1 calc R U . . .
C57 C 0.3639(6) 1.0693(14) 0.1238(7) 0.043(4) Uani 1 1 d . . . . .
C58 C 0.3372(7) 1.1781(15) 0.1159(8) 0.052(5) Uani 1 1 d . . . . .
H58A H 0.3417 1.2303 0.1473 0.078 Uiso 1 1 calc R U . . .
H58B H 0.3068 1.1571 0.1137 0.078 Uiso 1 1 calc R U . . .
H58C H 0.3459 1.2169 0.0817 0.078 Uiso 1 1 calc R U . . .
C59 C 0.3470(7) 0.6347(19) -0.0982(8) 0.055(5) Uani 1 1 d . . . . .
H59A H 0.3630 0.5818 -0.0743 0.082 Uiso 1 1 calc R U . . .
H59B H 0.3656 0.6992 -0.1093 0.082 Uiso 1 1 calc R U . . .
H59C H 0.3373 0.5931 -0.1312 0.082 Uiso 1 1 calc R U . . .
C60 C 0.3092(6) 0.6805(14) -0.0678(7) 0.043(4) Uani 1 1 d . . . . .
C61 C 0.2764(6) 0.7360(17) -0.0973(7) 0.049(4) Uani 1 1 d . . . . .
H61 H 0.2783 0.7355 -0.1364 0.059 Uiso 1 1 calc R U . . .
C62 C 0.2420(7) 0.7910(15) -0.0742(8) 0.048(4) Uani 1 1 d . . . . .
C63 C 0.2086(7) 0.8481(17) -0.1085(8) 0.054(5) Uani 1 1 d . . . . .
H63A H 0.2210 0.9162 -0.1267 0.081 Uiso 1 1 calc R U . . .
H63B H 0.1847 0.8722 -0.0848 0.081 Uiso 1 1 calc R U . . .
H63C H 0.1982 0.7937 -0.1365 0.081 Uiso 1 1 calc R U . . .
C64 C 0.1112(6) 1.0858(19) 0.2619(7) 0.052(4) Uani 1 1 d . . . . .
H64A H 0.1068 1.0324 0.2929 0.079 Uiso 1 1 calc R U . . .
H64B H 0.0876 1.0775 0.2355 0.079 Uiso 1 1 calc R U . . .
H64C H 0.1120 1.1655 0.2758 0.079 Uiso 1 1 calc R U . . .
C65 C 0.1536(6) 1.0577(16) 0.2335(6) 0.044(4) Uani 1 1 d . . . . .
C66 C 0.1903(6) 1.1187(13) 0.2486(7) 0.042(4) Uani 1 1 d . . . . .
H66 H 0.1874 1.1774 0.2759 0.050 Uiso 1 1 calc R U . . .
C67 C 0.2304(6) 1.0997(15) 0.2268(7) 0.041(4) Uani 1 1 d . . . . .
C68 C 0.2683(6) 1.1715(16) 0.2473(9) 0.051(4) Uani 1 1 d . . . . .
H68A H 0.2915 1.1689 0.2200 0.077 Uiso 1 1 calc R U . . .
H68B H 0.2786 1.1399 0.2825 0.077 Uiso 1 1 calc R U . . .
H68C H 0.2591 1.2519 0.2527 0.077 Uiso 1 1 calc R U . . .
C69 C 0.3123(7) 0.6614(18) 0.3864(7) 0.055(5) Uani 1 1 d D . . . .
H69A H 0.3312 0.6106 0.4077 0.083 Uiso 1 1 calc R U . . .
H69B H 0.2823 0.6385 0.3924 0.083 Uiso 1 1 calc R U . . .
H69C H 0.3163 0.7417 0.3983 0.083 Uiso 1 1 calc R U . . .
C70 C 0.3096(6) 0.4763(16) 0.0748(7) 0.050(4) Uani 1 1 d D . . . .
H70A H 0.3235 0.4414 0.1071 0.075 Uiso 1 1 calc R U . . .
H70B H 0.3315 0.5000 0.0480 0.075 Uiso 1 1 calc R U . . .
H70C H 0.2903 0.4195 0.0576 0.075 Uiso 1 1 calc R U . . .
C71 C 0.1436(8) 0.911(2) 0.0316(7) 0.067(6) Uani 1 1 d D . . . .
H71 H 0.1643 0.9417 0.0068 0.081 Uiso 1 1 calc R U . . .
C72 C 0.1074(11) 0.850(3) 0.0135(14) 0.099(9) Uani 1 1 d . . . . .
H72A H 0.1054 0.8547 -0.0269 0.148 Uiso 1 1 calc R U . . .
H72B H 0.0815 0.8831 0.0301 0.148 Uiso 1 1 calc R U . . .
H72C H 0.1100 0.7683 0.0245 0.148 Uiso 1 1 calc R U . . .
O27 O 0.5355(13) 0.937(4) 0.2338(18) 0.195(15) Uiso 1 1 d . . . . .
H27A H 0.5263 0.8806 0.2155 0.293 Uiso 1 1 calc R U . . .
C78 C 0.4881(17) 1.060(5) 0.236(2) 0.158(17) Uiso 1 1 d . . . . .
H78A H 0.4734 1.1180 0.2582 0.237 Uiso 1 1 calc R U . . .
H78B H 0.4677 1.0256 0.2095 0.237 Uiso 1 1 calc R U . . .
H78C H 0.5117 1.0961 0.2155 0.237 Uiso 1 1 calc R U . . .
C79 C 0.504(2) 0.975(7) 0.269(3) 0.20(3) Uiso 1 1 d . . . . .
O26 O 0.4949(8) 0.769(3) 0.1719(12) 0.126(8) Uiso 1 1 d . . . . .
H26A H 0.4962 0.8329 0.1551 0.190 Uiso 1 1 calc R U . . .
C76 C 0.5404(16) 0.601(5) 0.182(2) 0.165(18) Uiso 1 1 d . . . . .
H76A H 0.5336 0.6279 0.2194 0.247 Uiso 1 1 calc R U . . .
H76B H 0.5716 0.5998 0.1769 0.247 Uiso 1 1 calc R U . . .
H76C H 0.5289 0.5226 0.1768 0.247 Uiso 1 1 calc R U . . .
C77 C 0.5208(10) 0.680(3) 0.1411(14) 0.094(8) Uiso 1 1 d . . . . .
H77A H 0.5020 0.6358 0.1157 0.112 Uiso 1 1 calc R U . . .
H77B H 0.5435 0.7182 0.1190 0.112 Uiso 1 1 calc R U . . .
C14 C 0.1027(12) 1.213(3) 0.1202(16) 0.108(10) Uiso 1 1 d . . . . .
H14G H 0.1089 1.2548 0.0853 0.129 Uiso 1 1 calc R U . . .
H14H H 0.1287 1.2144 0.1437 0.129 Uiso 1 1 calc R U . . .
C73 C 0.0610(17) 1.275(5) 0.153(3) 0.18(2) Uiso 1 1 d . . . . .
H73A H 0.0655 1.2693 0.1933 0.277 Uiso 1 1 calc R U . . .
H73B H 0.0344 1.2349 0.1433 0.277 Uiso 1 1 calc R U . . .
H73C H 0.0589 1.3567 0.1427 0.277 Uiso 1 1 calc R U . . .
O24 O 0.4099(5) 0.6559(15) 0.3319(7) 0.071(4) Uiso 1 1 d . . . . .
H24 H 0.4159 0.6894 0.3020 0.107 Uiso 1 1 calc R U . . .
C74 C 0.4301(10) 0.543(3) 0.3330(14) 0.097(9) Uiso 1 1 d . . . . .
H74A H 0.4344 0.5187 0.3714 0.146 Uiso 1 1 calc R U . . .
H74B H 0.4579 0.5469 0.3142 0.146 Uiso 1 1 calc R U . . .
H74C H 0.4117 0.4866 0.3141 0.146 Uiso 1 1 calc R U . . .
O25 O 0.4214(9) 0.769(3) 0.4275(12) 0.128(8) Uiso 1 1 d . . . . .
H25 H 0.4080 0.7637 0.4576 0.192 Uiso 1 1 calc R U . . .
C75 C 0.4390(11) 0.872(3) 0.4235(15) 0.105(10) Uiso 1 1 d . . . . .
H75A H 0.4444 0.9026 0.4606 0.158 Uiso 1 1 calc R U . . .
H75B H 0.4196 0.9237 0.4036 0.158 Uiso 1 1 calc R U . . .
H75C H 0.4662 0.8657 0.4034 0.158 Uiso 1 1 calc R U . . .
O20 O 0.5047(9) 0.258(3) 0.0211(12) 0.132(8) Uiso 1 1 d . . . C 1
O21 O 0.5400(14) 0.394(4) 0.0016(18) 0.186(14) Uiso 1 1 d . . . D 2
O22 O 0.5001(9) 0.430(3) 0.0607(14) 0.143(9) Uiso 1 1 d . . . . .
N8 N 0.5137(9) 0.362(3) 0.0268(11) 0.093(7) Uiso 1 1 d . . . . .
O28 O 0.0890(12) 1.094(4) 0.1090(16) 0.173(13) Uiso 1 1 d . . . . .
H28A H 0.0769 1.0669 0.1372 0.260 Uiso 1 1 calc R U . . .

loop_
_atom_site_aniso_label
_atom_site_aniso_U_11
_atom_site_aniso_U_22
_atom_site_aniso_U_33
_atom_site_aniso_U_23
_atom_site_aniso_U_13
_atom_site_aniso_U_12
Dy1 0.0526(4) 0.0286(4) 0.0335(4) 0.0035(3) -0.0013(3) 0.0017(3)
Dy2 0.0542(4) 0.0288(4) 0.0397(4) 0.0020(3) 0.0014(3) 0.0014(3)
Dy3 0.0542(5) 0.0311(4) 0.0322(3) 0.0015(3) 0.0030(3) 0.0018(3)
Dy4 0.0538(4) 0.0301(4) 0.0315(3) 0.0030(3) 0.0015(3) 0.0025(4)
O1 0.059(7) 0.031(6) 0.029(6) 0.001(5) 0.003(4) 0.001(5)
O2 0.055(7) 0.038(6) 0.033(5) 0.000(6) 0.004(5) -0.008(5)
O3 0.047(7) 0.037(6) 0.030(6) 0.007(5) 0.002(4) 0.005(5)
O4 0.057(8) 0.039(6) 0.033(6) 0.002(5) 0.006(5) 0.000(5)
O5 0.047(7) 0.029(6) 0.048(6) 0.007(5) 0.012(5) -0.001(5)
O6 0.043(7) 0.036(6) 0.040(6) -0.002(5) -0.003(5) 0.000(5)
O7 0.062(7) 0.022(5) 0.039(6) 0.005(5) 0.006(5) 0.005(5)
O8 0.062(8) 0.032(6) 0.037(6) 0.006(5) 0.000(5) 0.003(6)
O9 0.068(8) 0.030(6) 0.035(6) 0.004(5) 0.004(5) -0.001(6)
O10 0.055(7) 0.037(7) 0.052(7) 0.010(6) 0.006(5) 0.001(5)
O11 0.071(7) 0.027(6) 0.035(5) 0.000(5) 0.008(6) 0.003(5)
O12 0.056(7) 0.036(6) 0.033(6) -0.004(5) 0.006(5) 0.010(5)
O13 0.066(8) 0.041(7) 0.038(6) 0.011(6) -0.004(5) -0.002(6)
O14 0.056(7) 0.028(6) 0.036(6) -0.004(5) 0.001(5) 0.010(5)
O15 0.054(7) 0.037(6) 0.041(6) -0.007(6) 0.002(5) -0.002(5)
O16 0.058(8) 0.042(7) 0.039(6) -0.004(6) -0.006(5) 0.006(6)
O17 0.070(9) 0.046(7) 0.046(7) 0.006(6) 0.015(6) 0.008(6)
O18 0.054(8) 0.061(9) 0.037(6) 0.004(6) 0.002(5) 0.015(6)
O19 0.043(7) 0.052(8) 0.057(7) 0.003(6) -0.010(5) 0.007(6)
N1 0.060(10) 0.034(8) 0.034(7) 0.009(6) 0.003(6) 0.012(7)
N2 0.061(8) 0.026(6) 0.046(8) 0.008(7) 0.013(7) 0.002(6)
N3 0.044(8) 0.035(8) 0.041(7) -0.001(6) 0.003(6) 0.006(6)
N4 0.056(9) 0.029(7) 0.057(9) -0.004(7) 0.003(7) 0.006(6)
C1 0.062(11) 0.025(8) 0.036(8) 0.004(7) -0.012(7) 0.010(7)
C2 0.067(12) 0.041(10) 0.042(9) -0.001(9) -0.011(8) 0.011(9)
C3 0.056(11) 0.030(8) 0.058(11) 0.007(9) -0.023(9) -0.002(7)
C4 0.072(13) 0.042(10) 0.047(10) -0.010(9) -0.029(9) 0.004(9)
C5 0.067(12) 0.039(9) 0.036(8) 0.005(8) -0.008(7) 0.009(8)
C6 0.051(10) 0.040(9) 0.031(8) -0.002(7) -0.001(7) 0.014(8)
C7 0.068(12) 0.030(8) 0.030(8) 0.002(7) -0.001(7) 0.004(7)
C8 0.057(11) 0.023(8) 0.042(9) 0.002(7) 0.006(7) 0.007(7)
C9 0.066(12) 0.028(8) 0.043(9) 0.001(8) 0.000(8) 0.004(8)
C10 0.076(13) 0.029(8) 0.037(8) 0.012(8) 0.011(8) 0.017(9)
C11 0.056(12) 0.062(13) 0.059(11) 0.018(11) 0.020(9) 0.010(10)
C12 0.096(18) 0.093(19) 0.068(14) -0.042(15) 0.045(13) -0.041(15)
C13 0.084(15) 0.055(12) 0.051(11) -0.003(10) 0.015(10) 0.001(11)
C15 0.069(12) 0.031(9) 0.039(9) 0.010(8) -0.002(8) 0.005(8)
C16 0.063(12) 0.020(7) 0.036(8) 0.001(7) 0.008(7) 0.012(7)
C17 0.040(9) 0.041(9) 0.039(8) 0.015(8) 0.008(7) 0.013(7)
C18 0.050(10) 0.024(8) 0.056(11) 0.007(8) -0.002(8) -0.001(7)
C19 0.044(10) 0.036(9) 0.040(9) 0.003(8) -0.006(7) 0.005(7)
C20 0.058(12) 0.055(12) 0.041(9) 0.008(9) -0.008(8) -0.007(9)
C21 0.067(12) 0.040(9) 0.067(13) 0.018(10) 0.005(10) -0.010(8)
C22 0.069(13) 0.039(10) 0.044(9) -0.005(9) -0.014(8) -0.004(9)
C23 0.050(10) 0.046(10) 0.038(8) 0.003(8) -0.003(7) -0.012(8)
C24 0.036(9) 0.029(8) 0.046(9) 0.005(7) -0.002(7) -0.001(6)
C25 0.068(11) 0.031(8) 0.027(7) 0.001(7) 0.004(7) 0.008(7)
C26 0.069(11) 0.047(9) 0.035(8) 0.004(10) 0.006(8) 0.012(9)
C27 0.073(13) 0.037(10) 0.048(10) 0.006(8) 0.000(9) 0.021(9)
C28 0.080(13) 0.041(10) 0.042(10) 0.015(9) 0.001(9) 0.007(9)
C29 0.076(13) 0.038(9) 0.037(9) -0.001(8) 0.010(8) -0.002(9)
C30 0.058(11) 0.039(9) 0.031(8) -0.005(7) 0.000(7) -0.004(8)
C31 0.051(11) 0.031(8) 0.049(10) -0.008(8) 0.011(8) 0.000(7)
C32 0.051(10) 0.035(9) 0.049(10) -0.001(8) 0.009(8) 0.003(8)
C33 0.071(13) 0.041(10) 0.045(9) 0.009(9) 0.019(9) -0.002(9)
C34 0.055(12) 0.065(14) 0.067(13) -0.010(12) 0.013(9) -0.006(10)
C35 0.076(16) 0.051(13) 0.11(2) -0.013(14) 0.037(14) 0.013(11)
C39 0.052(11) 0.057(12) 0.064(12) -0.012(11) 0.020(9) -0.001(9)
C40 0.045(10) 0.043(10) 0.054(10) -0.018(9) 0.005(7) -0.001(8)
C41 0.044(9) 0.035(8) 0.038(8) -0.008(7) 0.010(7) -0.005(7)
C42 0.056(12) 0.041(10) 0.069(13) -0.001(10) 0.001(9) 0.005(8)
C43 0.052(9) 0.025(7) 0.056(10) -0.003(8) -0.005(8) 0.006(7)
C44 0.061(11) 0.047(11) 0.068(12) -0.016(11) -0.004(10) 0.007(9)
C45 0.074(14) 0.040(11) 0.080(15) -0.005(11) -0.013(12) 0.008(9)
C46 0.068(13) 0.033(9) 0.065(12) 0.007(9) -0.014(10) -0.005(8)
C47 0.056(10) 0.026(8) 0.055(10) 0.006(8) -0.009(8) 0.009(7)
C48 0.068(12) 0.031(9) 0.054(10) 0.006(9) -0.016(9) 0.001(8)
C49 0.069(11) 0.047(11) 0.041(8) -0.002(8) -0.010(9) 0.001(8)
C50 0.061(11) 0.031(9) 0.043(10) 0.007(8) -0.009(8) 0.003(8)
C51 0.057(10) 0.038(9) 0.046(9) 0.002(9) 0.010(9) -0.003(8)
C52 0.054(10) 0.025(8) 0.039(8) 0.011(7) 0.002(7) 0.005(7)
C53 0.073(12) 0.039(10) 0.040(9) 0.013(8) 0.012(8) -0.006(8)
C54 0.066(14) 0.059(13) 0.076(14) 0.005(12) -0.001(11) -0.002(10)
C55 0.054(11) 0.041(10) 0.046(9) -0.007(8) 0.001(8) -0.006(8)
C56 0.080(13) 0.027(8) 0.042(9) 0.008(8) 0.001(8) -0.001(8)
C57 0.071(12) 0.019(8) 0.039(9) 0.001(7) 0.004(8) -0.001(7)
C58 0.084(14) 0.023(8) 0.049(10) -0.009(8) 0.004(9) 0.003(8)
C59 0.069(13) 0.047(11) 0.047(10) -0.002(9) 0.006(9) 0.001(9)
C60 0.075(12) 0.025(8) 0.030(8) 0.001(7) 0.005(7) -0.007(8)
C61 0.070(13) 0.046(10) 0.031(8) -0.003(8) 0.007(8) 0.012(9)
C62 0.071(12) 0.030(8) 0.044(9) -0.004(8) 0.004(8) -0.010(8)
C63 0.087(14) 0.034(9) 0.042(10) 0.017(8) -0.009(9) 0.002(9)
C64 0.055(11) 0.059(11) 0.043(10) 0.001(9) 0.010(8) 0.012(9)
C65 0.058(11) 0.042(10) 0.031(8) 0.015(8) 0.008(7) 0.019(8)
C66 0.066(11) 0.025(7) 0.034(8) -0.007(8) -0.005(8) 0.006(7)
C67 0.060(11) 0.030(8) 0.033(8) 0.009(7) -0.004(7) 0.007(7)
C68 0.061(11) 0.040(9) 0.053(10) 0.002(10) 0.001(9) -0.004(8)
C69 0.085(15) 0.038(10) 0.042(10) 0.010(9) -0.012(9) 0.000(9)
C70 0.071(13) 0.042(10) 0.037(8) 0.001(8) -0.001(8) -0.002(9)
C71 0.084(16) 0.085(17) 0.033(9) 0.016(11) 0.001(9) 0.000(13)
C72 0.12(2) 0.08(2) 0.10(2) 0.003(18) -0.010(18) 0.003(18)

loop_
_atom_type_symbol
_atom_type_description
_atom_type_scat_dispersion_real
_atom_type_scat_dispersion_imag
_atom_type_scat_source
C C 0.0033 0.0016 'International Tables Vol C Tables 4.2.6.8 and 6.1.1.4'
H H 0.0000 0.0000 'International Tables Vol C Tables 4.2.6.8 and 6.1.1.4'
Dy Dy -0.1892 4.4098 'International Tables Vol C Tables 4.2.6.8 and 6.1.1.4'
N N 0.0061 0.0033 'International Tables Vol C Tables 4.2.6.8 and 6.1.1.4'
O O 0.0106 0.0060 'International Tables Vol C Tables 4.2.6.8 and 6.1.1.4'

loop_
_geom_angle_atom_site_label_1
_geom_angle_atom_site_label_2
_geom_angle_atom_site_label_3
_geom_angle
O9 Dy1 O3 79.0(4)
O9 Dy1 O7 120.0(4)
O3 Dy1 O7 147.1(4)
O9 Dy1 O2 143.5(4)
O3 Dy1 O2 110.8(4)
O7 Dy1 O2 71.1(4)
O9 Dy1 O8 73.4(4)
O3 Dy1 O8 85.8(4)
O7 Dy1 O8 75.8(4)
O2 Dy1 O8 140.2(4)
O9 Dy1 O16 72.6(4)
O3 Dy1 O16 136.2(4)
O7 Dy1 O16 76.7(4)
O2 Dy1 O16 77.3(4)
O8 Dy1 O16 116.0(4)
O9 Dy1 O1 144.6(4)
O3 Dy1 O1 74.6(4)
O7 Dy1 O1 75.9(4)
O2 Dy1 O1 69.5(4)
O8 Dy1 O1 81.5(4)
O16 Dy1 O1 142.2(4)
O9 Dy1 N1 86.8(4)
O3 Dy1 N1 70.2(4)
O7 Dy1 N1 132.5(5)
O2 Dy1 N1 65.7(5)
O8 Dy1 N1 151.6(5)
O16 Dy1 N1 75.5(4)
O1 Dy1 N1 105.5(4)
O9 Dy1 Dy2 159.9(3)
O3 Dy1 Dy2 119.9(3)
O7 Dy1 Dy2 40.4(3)
O2 Dy1 Dy2 40.4(3)
O8 Dy1 Dy2 99.8(3)
O16 Dy1 Dy2 94.6(3)
O1 Dy1 Dy2 48.1(2)
N1 Dy1 Dy2 105.2(3)
O9 Dy1 Dy4 107.4(3)
O3 Dy1 Dy4 32.6(3)
O7 Dy1 Dy4 115.7(3)
O2 Dy1 Dy4 95.5(3)
O8 Dy1 Dy4 79.4(3)
O16 Dy1 Dy4 163.1(3)
O1 Dy1 Dy4 42.2(2)
N1 Dy1 Dy4 87.6(3)
Dy2 Dy1 Dy4 89.33(3)
O6 Dy2 O10 82.6(4)
O6 Dy2 O11 84.7(4)
O10 Dy2 O11 74.1(4)
O6 Dy2 O2 139.0(4)
O10 Dy2 O2 125.9(4)
O11 Dy2 O2 77.6(4)
O6 Dy2 O7 103.8(4)
O10 Dy2 O7 144.5(4)
O11 Dy2 O7 140.6(4)
O2 Dy2 O7 71.0(4)
O6 Dy2 O19 141.6(4)
O10 Dy2 O19 73.5(5)
O11 Dy2 O19 115.8(5)
O2 Dy2 O19 79.0(4)
O7 Dy2 O19 81.2(5)
O6 Dy2 N4 69.5(5)
O10 Dy2 N4 84.6(5)
O11 Dy2 N4 148.5(5)
O2 Dy2 N4 133.9(5)
O7 Dy2 N4 66.1(4)
O19 Dy2 N4 78.6(5)
O6 Dy2 O1 72.8(4)
O10 Dy2 O1 140.9(4)
O11 Dy2 O1 73.8(4)
O2 Dy2 O1 66.8(4)
O7 Dy2 O1 72.4(4)
O19 Dy2 O1 141.9(4)
N4 Dy2 O1 113.2(4)
O6 Dy2 Dy1 109.7(3)
O10 Dy2 Dy1 166.4(3)
O11 Dy2 Dy1 100.7(3)
O2 Dy2 Dy1 40.6(3)
O7 Dy2 Dy1 40.0(3)
O19 Dy2 Dy1 98.4(3)
N4 Dy2 Dy1 104.7(4)
O1 Dy2 Dy1 44.3(2)
O6 Dy2 Dy3 32.6(3)
O10 Dy2 Dy3 111.4(3)
O11 Dy2 Dy3 78.8(3)
O2 Dy2 Dy3 106.9(3)
O7 Dy2 Dy3 88.1(3)
O19 Dy2 Dy3 165.4(3)
N4 Dy2 Dy3 88.0(4)
O1 Dy2 Dy3 40.2(2)
Dy1 Dy2 Dy3 79.26(3)
O12 Dy3 O5 143.4(4)
O12 Dy3 O13 73.6(4)
O5 Dy3 O13 77.7(4)
O12 Dy3 O6 76.9(4)
O5 Dy3 O6 111.6(4)
O13 Dy3 O6 137.2(4)
O12 Dy3 O4 122.8(4)
O5 Dy3 O4 72.3(4)
O13 Dy3 O4 79.4(4)
O6 Dy3 O4 143.4(4)
O12 Dy3 O17 76.4(4)
O5 Dy3 O17 138.8(4)
O13 Dy3 O17 119.5(5)
O6 Dy3 O17 81.8(4)
O4 Dy3 O17 74.8(4)
O12 Dy3 N3 84.6(4)
O5 Dy3 N3 67.3(4)
O13 Dy3 N3 77.8(4)
O6 Dy3 N3 69.1(4)
O4 Dy3 N3 136.8(4)
O17 Dy3 N3 148.2(5)
O12 Dy3 O1 143.6(4)
O5 Dy3 O1 69.6(4)
O13 Dy3 O1 142.5(4)
O6 Dy3 O1 74.1(4)
O4 Dy3 O1 73.8(4)
O17 Dy3 O1 78.0(4)
N3 Dy3 O1 104.8(4)
O12 Dy3 Dy4 162.2(3)
O5 Dy3 Dy4 40.6(3)
O13 Dy3 Dy4 95.0(3)
O6 Dy3 Dy4 119.7(3)
O4 Dy3 Dy4 40.0(3)
O17 Dy3 Dy4 98.5(3)
N3 Dy3 Dy4 106.7(3)
O1 Dy3 Dy4 47.9(2)
O12 Dy3 Dy2 106.0(3)
O5 Dy3 Dy2 94.9(3)
O13 Dy3 Dy2 162.9(3)
O6 Dy3 Dy2 32.1(3)
O4 Dy3 Dy2 113.4(3)
O17 Dy3 Dy2 76.1(4)
N3 Dy3 Dy2 85.2(3)
O1 Dy3 Dy2 42.1(2)
Dy4 Dy3 Dy2 88.92(3)
O14 Dy4 O15 74.4(4)
O14 Dy4 O3 82.8(4)
O15 Dy4 O3 83.3(4)
O14 Dy4 O4 143.7(4)
O15 Dy4 O4 141.5(4)
O3 Dy4 O4 103.2(4)
O14 Dy4 O5 125.9(4)
O15 Dy4 O5 77.7(4)
O3 Dy4 O5 138.2(4)
O4 Dy4 O5 72.5(4)
O14 Dy4 O18 71.6(4)
O15 Dy4 O18 115.3(5)
O3 Dy4 O18 141.5(4)
O4 Dy4 O18 83.2(4)
O5 Dy4 O18 80.2(4)
O14 Dy4 N2 83.5(4)
O15 Dy4 N2 146.2(5)
O3 Dy4 N2 68.6(5)
O4 Dy4 N2 66.3(5)
O5 Dy4 N2 135.9(5)
O18 Dy4 N2 80.2(5)
O14 Dy4 O1 141.0(4)
O15 Dy4 O1 74.0(4)
O3 Dy4 O1 71.3(4)
O4 Dy4 O1 72.4(4)
O5 Dy4 O1 67.7(4)
O18 Dy4 O1 144.1(4)
N2 Dy4 O1 111.9(4)
O14 Dy4 Dy3 165.8(3)
O15 Dy4 Dy3 101.3(3)
O3 Dy4 Dy3 110.5(3)
O4 Dy4 Dy3 40.5(3)
O5 Dy4 Dy3 40.3(3)
O18 Dy4 Dy3 99.0(3)
N2 Dy4 Dy3 105.7(3)
O1 Dy4 Dy3 45.8(2)
O14 Dy4 Dy1 112.2(3)
O15 Dy4 Dy1 79.4(3)
O3 Dy4 Dy1 32.4(3)
O4 Dy4 Dy1 86.4(3)
O5 Dy4 Dy1 106.8(3)
O18 Dy4 Dy1 165.1(4)
N2 Dy4 Dy1 85.9(3)
O1 Dy4 Dy1 39.2(2)
Dy3 Dy4 Dy1 79.70(3)
Dy1 O1 Dy3 142.9(5)
Dy1 O1 Dy4 98.6(4)
Dy3 O1 Dy4 86.3(3)
Dy1 O1 Dy2 87.6(3)
Dy3 O1 Dy2 97.8(4)
Dy4 O1 Dy2 163.9(5)
C1 O2 Dy2 138.2(11)
C1 O2 Dy1 122.7(10)
Dy2 O2 Dy1 99.0(4)
C17 O3 Dy1 123.5(9)
C17 O3 Dy4 121.5(9)
Dy1 O3 Dy4 115.0(5)
C24 O4 Dy4 118.6(10)
C24 O4 Dy3 140.8(11)
Dy4 O4 Dy3 99.5(5)
C25 O5 Dy3 121.2(9)
C25 O5 Dy4 139.4(10)
Dy3 O5 Dy4 99.1(4)
C41 O6 Dy2 121.9(10)
C41 O6 Dy3 122.7(10)
Dy2 O6 Dy3 115.3(5)
C48 O7 Dy1 139.6(12)
C48 O7 Dy2 120.7(11)
Dy1 O7 Dy2 99.6(4)
C50 O8 Dy1 134.1(11)
C52 O9 Dy1 136.4(10)
C55 O10 Dy2 132.5(11)
C57 O11 Dy2 134.3(11)
C60 O12 Dy3 133.0(11)
C62 O13 Dy3 132.5(12)
C65 O14 Dy4 135.3(11)
C67 O15 Dy4 135.3(11)
C69 O16 Dy1 128.0(10)
C70 O17 Dy3 133.6(10)
C71 O18 Dy4 130.9(12)
C7 N1 C6 120.5(15)
C7 N1 Dy1 124.0(12)
C6 N1 Dy1 115.5(10)
C18 N2 C19 121.8(15)
C18 N2 Dy4 125.9(12)
C19 N2 Dy4 112.3(10)
C31 N3 C30 120.9(15)
C31 N3 Dy3 127.2(12)
C30 N3 Dy3 111.9(10)
C42 N4 C43 121.0(16)
C42 N4 Dy2 125.0(13)
C43 N4 Dy2 113.8(11)
O2 C1 C2 122.0(16)
O2 C1 C6 118.5(16)
C2 C1 C6 119.4(16)
C3 C2 C1 120.4(19)
C2 C3 C4 120.3(18)
C5 C4 C3 119.5(17)
C4 C5 C6 121.7(18)
C5 C6 N1 127.7(16)
C5 C6 C1 118.4(17)
N1 C6 C1 113.9(14)
N1 C7 C8 126.5(16)
C9 C8 C7 119.5(16)
C9 C8 C17 119.6(17)
C7 C8 C17 120.8(15)
C10 C9 C8 123.2(17)
C9 C10 C15 117.4(17)
C9 C10 C11 124.3(18)
C15 C10 C11 118.3(19)
C14B C11 C13 126(2)
C14B C11 C12 97(2)
C13 C11 C12 105.9(19)
C14B C11 C10 106(2)
C13 C11 C10 109.6(17)
C12 C11 C10 112.0(18)
C13 C11 C14A 101(3)
C12 C11 C14A 118(3)
C10 C11 C14A 110(2)
C16 C15 C10 120.5(18)
C17 C16 C15 121.3(16)
C17 C16 C18 121.1(15)
C15 C16 C18 117.2(17)
O3 C17 C16 121.8(16)
O3 C17 C8 120.4(15)
C16 C17 C8 117.8(15)
N2 C18 C16 123.2(16)
C20 C19 N2 126.1(16)
C20 C19 C24 120.0(16)
N2 C19 C24 113.9(15)
C21 C20 C19 118.9(18)
C20 C21 C22 123.2(18)
C23 C22 C21 118.4(18)
C22 C23 C24 120.7(17)
O4 C24 C19 120.1(15)
O4 C24 C23 121.1(15)
C19 C24 C23 118.7(15)
O5 C25 C30 120.8(15)
O5 C25 C26 123.0(15)
C30 C25 C26 116.1(16)
C27 C26 C25 122.9(17)
C26 C27 C28 118.7(17)
C29 C28 C27 120.8(18)
C28 C29 C30 119.7(18)
C29 C30 C25 121.8(17)
C29 C30 N3 124.7(16)
C25 C30 N3 113.4(15)
N3 C31 C32 124.4(17)
C33 C32 C41 120.4(16)
C33 C32 C31 118.4(17)
C41 C32 C31 120.7(15)
C32 C33 C34 122.2(18)
C39 C34 C33 116.3(18)
C39 C34 C35 123(2)
C33 C34 C35 121(2)
C38A C35 C37A 109(4)
C36B C35 C38B 108(3)
C38A C35 C34 114(4)
C36B C35 C34 110(3)
C37A C35 C34 109(3)
C38B C35 C34 107(3)
C38A C35 C36A 100(6)
C37A C35 C36A 111(5)
C34 C35 C36A 113(4)
C36B C35 C37B 113(3)
C38B C35 C37B 108(3)
C34 C35 C37B 111(3)
C34 C39 C40 124(2)
C39 C40 C41 118.4(18)
C39 C40 C42 119.8(18)
C41 C40 C42 121.6(16)
O6 C41 C32 121.7(15)
O6 C41 C40 120.0(15)
C32 C41 C40 118.3(15)
N4 C42 C40 123.4(18)
C44 C43 N4 127.4(18)
C44 C43 C48 118.2(17)
N4 C43 C48 114.3(14)
C45 C44 C43 122(2)
C44 C45 C46 121(2)
C47 C46 C45 118.8(19)
C46 C47 C48 121.8(19)
O7 C48 C47 122.6(18)
O7 C48 C43 118.5(16)
C47 C48 C43 118.8(17)
O8 C50 C51 123.3(17)
O8 C50 C49 117.6(17)
C51 C50 C49 119.1(17)
C52 C51 C50 127.1(16)
O9 C52 C51 121.9(15)
O9 C52 C53 117.8(15)
C51 C52 C53 120.3(16)
O10 C55 C56 127.0(17)
O10 C55 C54 114.3(17)
C56 C55 C54 118.7(18)
C55 C56 C57 123.7(17)
O11 C57 C56 124.9(16)
O11 C57 C58 117.9(16)
C56 C57 C58 117.2(15)
O12 C60 C61 123.9(17)
O12 C60 C59 116.9(17)
C61 C60 C59 119.2(16)
C62 C61 C60 125.2(17)
O13 C62 C61 124.3(18)
O13 C62 C63 113.8(17)
C61 C62 C63 121.9(17)
O14 C65 C66 125.3(15)
O14 C65 C64 115.7(17)
C66 C65 C64 119.0(16)
C67 C66 C65 124.4(16)
O15 C67 C66 124.1(17)
O15 C67 C68 116.5(16)
C66 C67 C68 119.4(16)
C72 C71 O18 115(2)
C78 C79 O27 97(6)
C76 C77 O26 108(3)
O28 C14 C73 105(3)
O21 N8 O22 115(4)
O22 N8 O20 129(3)

loop_
_geom_bond_atom_site_label_1
_geom_bond_atom_site_label_2
_geom_bond_distance
Dy1 O9 2.288(12)
Dy1 O3 2.288(11)
Dy1 O7 2.307(12)
Dy1 O2 2.333(11)
Dy1 O8 2.378(12)
Dy1 O16 2.416(12)
Dy1 O1 2.473(11)
Dy1 N1 2.536(15)
Dy1 Dy2 3.5378(12)
Dy1 Dy4 3.8707(12)
Dy2 O6 2.290(11)
Dy2 O10 2.308(12)
Dy2 O11 2.316(11)
Dy2 O2 2.321(11)
Dy2 O7 2.326(11)
Dy2 O19 2.354(12)
Dy2 N4 2.503(14)
Dy2 O1 2.636(11)
Dy2 Dy3 3.8994(13)
Dy3 O12 2.298(11)
Dy3 O5 2.315(11)
Dy3 O13 2.317(12)
Dy3 O6 2.326(11)
Dy3 O4 2.328(12)
Dy3 O17 2.382(14)
Dy3 N3 2.518(15)
Dy3 O1 2.540(11)
Dy3 Dy4 3.5346(12)
Dy4 O14 2.266(11)
Dy4 O15 2.286(12)
Dy4 O3 2.300(10)
Dy4 O4 2.304(12)
Dy4 O5 2.331(11)
Dy4 O18 2.360(12)
Dy4 N2 2.509(14)
Dy4 O1 2.629(11)
O2 C1 1.35(2)
O3 C17 1.355(19)
O4 C24 1.34(2)
O5 C25 1.328(19)
O6 C41 1.33(2)
O7 C48 1.36(2)
O8 C50 1.27(2)
O9 C52 1.28(2)
O10 C55 1.29(2)
O11 C57 1.26(2)
O12 C60 1.27(2)
O13 C62 1.31(2)
O14 C65 1.26(2)
O15 C67 1.28(2)
O16 C69 1.45(2)
O17 C70 1.42(2)
O18 C71 1.43(2)
N1 C7 1.30(2)
N1 C6 1.41(2)
N2 C18 1.29(2)
N2 C19 1.40(2)
N3 C31 1.26(2)
N3 C30 1.49(2)
N4 C42 1.32(3)
N4 C43 1.40(2)
C1 C2 1.38(3)
C1 C6 1.43(2)
C2 C3 1.37(3)
C3 C4 1.40(3)
C4 C5 1.37(3)
C5 C6 1.38(2)
C7 C8 1.45(3)
C8 C9 1.38(3)
C8 C17 1.45(3)
C9 C10 1.37(3)
C10 C15 1.42(3)
C10 C11 1.56(3)
C11 C14B 1.45(4)
C11 C13 1.49(3)
C11 C12 1.51(3)
C11 C14A 1.58(5)
C15 C16 1.40(3)
C16 C17 1.38(3)
C16 C18 1.47(3)
C19 C20 1.39(3)
C19 C24 1.40(2)
C20 C21 1.36(3)
C21 C22 1.38(3)
C22 C23 1.37(3)
C23 C24 1.42(3)
C25 C30 1.40(2)
C25 C26 1.40(2)
C26 C27 1.37(3)
C27 C28 1.38(3)
C28 C29 1.37(3)
C29 C30 1.38(3)
C31 C32 1.47(3)
C32 C33 1.39(3)
C32 C41 1.41(3)
C33 C34 1.41(3)
C34 C39 1.37(3)
C34 C35 1.53(3)
C35 C38A 1.37(8)
C35 C36B 1.44(5)
C35 C37A 1.47(7)
C35 C38B 1.51(5)
C35 C36A 1.56(11)
C35 C37B 1.59(5)
C39 C40 1.40(3)
C40 C41 1.42(3)
C40 C42 1.44(3)
C43 C44 1.40(3)
C43 C48 1.40(3)
C44 C45 1.34(3)
C45 C46 1.39(3)
C46 C47 1.36(3)
C47 C48 1.39(3)
C49 C50 1.47(3)
C50 C51 1.41(3)
C51 C52 1.40(3)
C52 C53 1.49(2)
C54 C55 1.50(3)
C55 C56 1.36(3)
C56 C57 1.41(3)
C57 C58 1.52(3)
C59 C60 1.49(3)
C60 C61 1.40(3)
C61 C62 1.37(3)
C62 C63 1.49(3)
C64 C65 1.52(3)
C65 C66 1.39(3)
C66 C67 1.38(3)
C67 C68 1.52(3)
C71 C72 1.40(4)
O27 C79 1.38(7)
C78 C79 1.36(8)
O26 C77 1.51(4)
C76 C77 1.48(6)
C14 O28 1.47(5)
C14 C73 1.68(6)
O24 C74 1.45(4)
O25 C75 1.31(4)
O20 N8 1.24(4)
O21 N8 1.09(4)
O22 N8 1.21(4)
